data_4323507
loop_
_publ_author_name
'William Lesueur'
'Euro Solari'
'Carlo Floriani'
'Angiola Chiesi-Villa'
'Corrado Rizzoli'

_publ_contact_author
;
     Dr. Corrado Rizzoli
     Universit\'a di Parma
     Dipartimento di Chimica Generale ed Inorganica,
     Chimica Analitica, Chimica Fisica
     Viale delle Scienze 78
     I-43100 Parma
     Italy
;
_publ_contact_author_email rizzoli@at@ipruniv.cce.unipr.it
_publ_contact_author_fax '[039]521 905 556'
_publ_contact_author_phone '[039]521 905 449'
_publ_section_title
;
 A Bidentate Bisphosphine Functioning in Intramolecular Aliphatic
 Metalation and as an NMR Spectroscopic Probe for the Metal Coordination
 Environment
;
_journal_name_full 'Inorganic Chemistry'
_journal_page_first 3354
_journal_page_last 3362
_journal_paper_doi 10.1021/ic9700819
_journal_volume 36
_journal_year 1997
_chemical_formula_sum 'C39 H32 Cl2 N P2 Rh'
_chemical_formula_weight 750.45
_space_group_IT_number 19
_symmetry_cell_setting orthorhombic
_symmetry_space_group_name_Hall 'P 2ac 2ab'
_symmetry_space_group_name_H-M 'P 21 21 21'
_atom_sites_solution_hydrogens difmap
_atom_sites_solution_primary direct
_atom_sites_solution_secondary difmap
_cell_angle_alpha 90.00(0)
_cell_angle_beta 90.00(0)
_cell_angle_gamma 90.00(0)
_cell_formula_units_Z 4.00
_cell_length_a 15.346(2)
_cell_length_b 18.188(3)
_cell_length_c 12.072(2)
_cell_measurement_reflns_used 295
_cell_measurement_temperature 25
_cell_measurement_theta_max 27.2
_cell_measurement_theta_min 20.3
_cell_volume 3369.5(9)
_computing_cell_refinement 'TEXSAN Software'
_computing_data_collection 'TEXSAN Software'
_computing_data_reduction 'TEXSAN Software'
_computing_structure_refinement 'SHELXS-93 (Sheldrick, 1993)'
_computing_structure_solution 'SHELXS-76 (Sheldrick, 1976)'
_diffrn_ambient_temperature 295
_diffrn_measurement_device 'Rigaku AFC6S'
_diffrn_measurement_method omega/2theta
_diffrn_radiation_monochromator graphite
_diffrn_radiation_source fine-focussealedtube
_diffrn_radiation_type MoK\a
_diffrn_radiation_wavelength 0.71069
_diffrn_reflns_av_R_equivalents 0.0000
_diffrn_reflns_av_sigmaI/netI 50.0801
_diffrn_reflns_limit_h_max 18
_diffrn_reflns_limit_h_min 0
_diffrn_reflns_limit_k_max 21
_diffrn_reflns_limit_k_min 0
_diffrn_reflns_limit_l_max 14
_diffrn_reflns_limit_l_min 0
_diffrn_reflns_number 3357
_diffrn_reflns_theta_max 25.05
_diffrn_reflns_theta_min 1.74
_diffrn_standards_decay_% 2.2
_diffrn_standards_interval_count 150
_diffrn_standards_number 3
_exptl_absorpt_coefficient_mu 0.7803
_exptl_absorpt_correction_T_max 1.000
_exptl_absorpt_correction_T_min 0.745
_exptl_absorpt_correction_type 'North et al. 1968'
_exptl_crystal_colour yellow
_exptl_crystal_density_diffrn 1.4793
_exptl_crystal_density_meas ?
_exptl_crystal_density_method not_measured
_exptl_crystal_description irregular_prism
_exptl_crystal_F_000 1528.0
_exptl_crystal_size_max 0.54
_exptl_crystal_size_mid 0.42
_exptl_crystal_size_min 0.25
_refine_diff_density_max .695
_refine_diff_density_min -.690
_refine_diff_density_rms .103
_refine_ls_extinction_method none
_refine_ls_goodness_of_fit_all 0.852
_refine_ls_goodness_of_fit_obs 0.938
_refine_ls_hydrogen_treatment fixed
_refine_ls_matrix_type full
_refine_ls_number_parameters 406
_refine_ls_number_reflns 3332
_refine_ls_number_restraints 0
_refine_ls_restrained_S_all 1.115
_refine_ls_restrained_S_obs 0.938
_refine_ls_R_factor_all 0.1009
_refine_ls_R_factor_obs 0.0419
_refine_ls_shift/esd_max 0.000
_refine_ls_shift/esd_mean 0.000
_refine_ls_structure_factor_coef Fsqd
_refine_ls_weighting_details 'w=1/[\s^2^(Fo^2^)+(0.1041P)^2^+0.0000P] where P=(Fo^2^+2Fc^2^)/3'
_refine_ls_weighting_scheme calc
_refine_ls_wR_factor_all 0.1665
_refine_ls_wR_factor_obs 0.1139
_reflns_number_observed 2318
_reflns_number_total 3357
_reflns_observed_criterion >2sigma(I)
_cod_data_source_file ic9700819_1.cif
_cod_data_source_block COMPLEX13
_cod_depositor_comments
;
The following automatic conversions were performed:

'_exptl_crystal_density_meas' value 'not_measured' was changed to '?'
- the value is perceived as not measured.

Automatic conversion script
Id: cif_fix_values 3008 2015-01-20 13:52:24Z robertas 

The following automatic conversions were performed:

'_refine_ls_weighting_scheme' value 'calc
w=1/[\s^2^(Fo^2^)+(0.1041P)^2^+0.0000P] where P=(Fo^2^+2Fc^2^)/3' was
changed to 'calc'. New tag '_refine_ls_weighting_details' was
created. The value of the new tag was set to
'w=1/[\s^2^(Fo^2^)+(0.1041P)^2^+0.0000P] where P=(Fo^2^+2Fc^2^)/3'.

Automatic conversion script
Id: cif_fix_values 3143 2015-03-26 13:38:13Z robertas 
;
_cod_original_cell_volume 3369.4(9)
_cod_original_formula_sum C39H32Cl2NP2Rh
_cod_database_code 4323507

loop_
_symmetry_equiv_pos_as_xyz
'x, y, z'
'x+1/2, -y+1/2, -z'
'-x, y+1/2, -z+1/2'
'-x+1/2, -y, z+1/2'

loop_
_atom_site_aniso_label
_atom_site_aniso_U_11
_atom_site_aniso_U_22
_atom_site_aniso_U_33
_atom_site_aniso_U_23
_atom_site_aniso_U_13
_atom_site_aniso_U_12
RH1 0.0287(3) 0.0221(3) 0.0265(3) 0.0019(3) 0.0019(3) 0.0001(3)
CL1 0.0449(10) 0.0233(8) 0.0404(10) 0.0008(8) 0.0022(13) -0.0015(8)
CL2 0.0609(14) 0.0427(14) 0.0356(11) 0.0035(10) 0.0137(10) 0.0083(12)
P2 0.0364(10) 0.0230(9) 0.0322(10) -0.0012(9) -0.0035(11) 0.0016(8)
N1 0.0297(37) 0.0410(46) 0.0355(39) -0.0048(33) -0.0043(29) -0.0125(33)
C1 0.0228(46) 0.0430(59) 0.0357(45) 0.0008(40) 0.0070(34) -0.0064(40)
C2 0.0406(55) 0.0374(56) 0.0387(51) 0.0060(41) 0.0064(43) 0.0046(45)
C3 0.0540(64) 0.0316(54) 0.0676(70) -0.0093(49) 0.0337(57) 0.0026(45)
C4 0.0539(69) 0.0407(75) 0.0546(62) -0.0184(51) 0.0121(55) -0.0124(54)
C5 0.0617(63) 0.0301(54) 0.0329(47) -0.0049(37) 0.0065(44) -0.0103(46)
C6 0.0362(46) 0.0158(39) 0.0442(46) 0.0036(35) 0.0086(38) -0.0085(36)
C7 0.0353(41) 0.0402(49) 0.0223(35) -0.0043(37) -0.0073(30) 0.0000(40)
C8 0.0282(44) 0.0450(56) 0.0377(47) 0.0089(39) -0.0052(37) 0.0061(38)
C9 0.0514(56) 0.0606(60) 0.0260(40) 0.0063(40) 0.0069(47) 0.0036(53)
C10 0.0646(69) 0.0694(74) 0.0385(49) 0.0238(48) 0.0015(56) 0.0112(65)
C11 0.0570(68) 0.0463(66) 0.0668(66) 0.0299(53) -0.0166(54) -0.0137(50)
C12 0.0572(64) 0.0286(51) 0.0471(51) 0.0066(38) -0.0046(50) -0.0047(47)
C13 0.0410(49) 0.0280(44) 0.0431(46) 0.0047(36) 0.0001(42) -0.0016(41)
C21 0.0256(37) 0.0282(41) 0.0394(47) -0.0035(39) 0.0022(39) 0.0017(30)
C22 0.0676(71) 0.0279(55) 0.0349(48) -0.0058(38) -0.0014(46) -0.0262(51)
C23 0.0811(93) 0.0544(84) 0.0392(60) 0.0062(51) 0.0113(59) -0.0180(68)
C24 0.0593(57) 0.0365(52) 0.0591(62) 0.0087(53) -0.0032(59) -0.0175(41)
C25 0.0455(65) 0.0402(66) 0.0529(62) 0.0023(49) -0.0188(49) -0.0024(51)
C26 0.0354(54) 0.0608(71) 0.0247(40) 0.0030(43) -0.0057(36) 0.0166(52)
C31 0.0471(59) 0.0185(45) 0.0337(42) 0.0006(34) -0.0051(41) 0.0059(41)
C32 0.0435(54) 0.0388(57) 0.0515(55) 0.0020(45) -0.0068(46) 0.0089(46)
C33 0.0429(55) 0.0420(61) 0.0597(63) 0.0070(49) 0.0015(49) 0.0072(46)
C34 0.0726(78) 0.0569(78) 0.0599(69) 0.0130(61) -0.0165(62) 0.0277(62)
C35 0.0724(87) 0.0405(78) 0.0561(63) 0.0162(50) -0.0041(60) 0.0042(62)
C36 0.0558(63) 0.0460(69) 0.0479(60) 0.0097(47) -0.0074(50) -0.0059(51)
C41 0.0367(39) 0.0234(39) 0.0397(44) -0.0062(41) -0.0069(45) -0.0015(32)
C42 0.0512(62) 0.0463(68) 0.0437(53) -0.0015(48) 0.0094(45) 0.0065(53)
C43 0.0614(83) 0.0598(82) 0.0656(78) 0.0060(58) 0.0098(66) 0.0192(61)
C44 0.0334(57) 0.0405(63) 0.1018(98) -0.0020(61) 0.0036(59) -0.0011(47)
C45 0.0413(67) 0.0460(72) 0.0851(85) 0.0185(62) -0.0203(60) -0.0009(54)
C46 0.0457(62) 0.0278(57) 0.0640(70) 0.0052(46) -0.0127(53) 0.0030(44)
C51 0.0468(53) 0.0158(43) 0.0474(49) -0.0162(36) -0.0048(41) 0.0074(37)
C52 0.0524(68) 0.0535(73) 0.0517(59) -0.0134(48) 0.0007(50) -0.0075(52)
C53 0.0619(69) 0.0877(90) 0.0506(55) -0.0305(59) 0.0018(58) -0.0065(76)
C54 0.0502(67) 0.0573(78) 0.0860(90) -0.0316(66) 0.0023(63) -0.0032(57)
C55 0.060(7) 0.039(7) 0.112(11) -0.014(7) -0.011(7) -0.004(6)
C56 0.0505(56) 0.0365(53) 0.0742(63) -0.0109(46) -0.0136(50) -0.0041(45)
C61 0.0496(58) 0.0219(49) 0.0484(51) 0.0021(37) 0.0021(41) -0.0064(40)
C62 0.0221(43) 0.0604(75) 0.1114(89) -0.0038(66) -0.0090(49) 0.0100(49)

loop_
_atom_site_label
_atom_site_fract_x
_atom_site_fract_y
_atom_site_fract_z
_atom_site_U_iso_or_equiv
_atom_site_thermal_displace_type
_atom_site_type_symbol
_atom_site_calc_flag
_atom_site_calc_attached_atom
_atom_site_aniso_ratio
RH1 -0.46886(4) -0.37999(3) -0.00783(5) 0.0257(2) aniso Rh . . 1.40
CL1 -0.4725(1) -0.2470(1) -0.0067(2) 0.0362(6) aniso Cl . . 1.98
CL2 -0.4273(2) -0.3796(1) -0.2058(2) 0.0464(7) aniso Cl . . 2.36
P1 -0.6162(1) -0.3776(1) -0.0187(2) 0.0278(6) aniso P . . 1.13
P2 -0.4527(1) -0.5024(1) 0.0117(2) 0.0305(6) aniso P . . 1.71
N1 -0.3347(4) -0.3704(4) 0.0262(5) 0.0354(24) aniso N . . 2.60
C1 -0.6431(6) -0.3284(5) 0.1068(7) 0.0338(29) aniso C . . 2.49
C2 -0.7166(6) -0.2871(5) 0.1262(8) 0.0389(30) aniso C . . 1.58
C3 -0.7256(7) -0.2471(5) 0.2249(9) 0.0511(37) aniso C . . 4.66
C4 -0.6580(8) -0.2491(6) 0.3022(9) 0.0497(42) aniso C . . 2.89
C5 -0.5842(7) -0.2901(5) 0.2836(7) 0.0416(29) aniso C . . 2.61
C6 -0.5743(5) -0.3306(4) 0.1863(7) 0.0321(26) aniso C . . 4.39
C7 -0.4972(5) -0.3782(5) 0.1630(6) 0.0326(25) aniso C . . 2.31
C8 -0.5041(5) -0.4560(5) 0.2130(7) 0.0370(29) aniso C . . 2.34
C9 -0.5322(7) -0.4620(5) 0.3234(7) 0.0460(32) aniso C . . 2.71
C10 -0.5303(8) -0.5320(6) 0.3739(8) 0.0575(37) aniso C . . 3.47
C11 -0.5020(7) -0.5936(6) 0.3171(9) 0.0567(39) aniso C . . 3.99
C12 -0.4793(7) -0.5863(5) 0.2093(7) 0.0443(32) aniso C . . 2.31
C13 -0.4799(6) -0.5179(5) 0.1573(7) 0.0374(26) aniso C . . 1.69
C21 -0.6800(5) -0.4624(4) -0.0157(7) 0.0311(23) aniso C . . 1.70
C22 -0.7061(7) -0.4933(5) 0.0861(7) 0.0435(34) aniso C . . 6.16
C23 -0.7513(9) -0.5583(7) 0.0860(9) 0.0582(46) aniso C . . 2.98
C24 -0.7711(6) -0.5952(5) -0.0091(10) 0.0516(34) aniso C . . 2.82
C25 -0.7469(7) -0.5661(6) -0.1105(9) 0.0462(35) aniso C . . 2.30
C26 -0.6999(6) -0.4992(6) -0.1118(7) 0.0403(32) aniso C . . 3.57
C31 -0.6693(7) -0.3286(5) -0.1321(7) 0.0331(30) aniso C . . 2.90
C32 -0.7601(6) -0.3274(5) -0.1400(8) 0.0446(32) aniso C . . 1.85
C33 -0.8011(7) -0.2870(6) -0.2210(9) 0.0482(32) aniso C . . 1.82
C34 -0.7512(8) -0.2501(7) -0.2971(10) 0.0631(45) aniso C . . 3.91
C35 -0.6626(9) -0.2512(6) -0.2924(9) 0.0563(45) aniso C . . 2.49
C36 -0.6210(7) -0.2908(6) -0.2094(8) 0.0499(35) aniso C . . 1.77
C41 -0.3389(5) -0.5344(4) -0.0061(7) 0.0333(25) aniso C . . 2.28
C42 -0.3015(7) -0.5302(6) -0.1106(8) 0.0470(33) aniso C . . 1.70
C43 -0.2161(8) -0.5545(7) -0.1264(11) 0.0623(48) aniso C . . 2.09
C44 -0.1694(7) -0.5799(6) -0.0377(11) 0.0586(41) aniso C . . 3.09
C45 -0.2069(7) -0.5825(6) 0.0655(10) 0.0575(44) aniso C . . 3.28
C46 -0.2922(7) -0.5597(6) 0.0831(9) 0.0458(37) aniso C . . 2.77
C51 -0.5085(6) -0.5694(5) -0.0766(7) 0.0367(27) aniso C . . 7.13
C52 -0.5049(7) -0.5585(6) -0.1879(9) 0.0525(39) aniso C . . 1.83
C53 -0.5368(8) -0.6116(8) -0.2620(8) 0.0667(43) aniso C . . 3.18
C54 -0.5699(7) -0.6767(7) -0.2192(11) 0.0645(45) aniso C . . 2.91
C55 -0.5769(8) -0.6877(6) -0.1091(12) 0.0706(45) aniso C . . 3.32
C56 -0.5460(6) -0.6331(5) -0.0336(9) 0.0537(32) aniso C . . 2.72
C61 -0.2638(6) -0.3687(5) 0.0365(7) 0.0400(30) aniso C . . 2.56
C62 -0.1671(6) -0.3725(6) 0.0484(10) 0.0646(38) aniso C . . 5.95
H2 -0.77190(0) -0.26520(0) 0.07630(0) 0.0800(0) iso H . C2 1.00
H3 -0.78260(0) -0.22980(0) 0.23440(0) 0.0800(0) iso H . C3 1.00
H4 -0.66740(0) -0.19490(0) 0.34580(0) 0.0800(0) iso H . C4 1.00
H5 -0.53470(0) -0.29600(0) 0.35380(0) 0.0800(0) iso H . C5 1.00
H72 -0.45570(0) -0.35240(0) 0.19240(0) 0.0800(0) iso H . C7 1.00
H9 -0.53110(0) -0.41640(0) 0.38220(0) 0.0800(0) iso H . C9 1.00
H10 -0.54950(0) -0.53670(0) 0.46190(0) 0.0800(0) iso H . C10 1.00
H11 -0.50300(0) -0.64680(0) 0.35710(0) 0.0800(0) iso H . C11 1.00
H12 -0.46260(0) -0.62240(0) 0.16860(0) 0.0800(0) iso H . C12 1.00
H22 -0.70070(0) -0.46370(0) 0.16100(0) 0.0800(0) iso H . C22 1.00
H23 -0.77410(0) -0.57930(0) 0.16760(0) 0.0800(0) iso H . C23 1.00
H24 -0.83000(0) -0.62790(0) -0.00340(0) 0.0800(0) iso H . C24 1.00
H25 -0.75940(0) -0.57970(0) -0.19870(0) 0.0800(0) iso H . C25 1.00
H26 -0.66700(0) -0.49560(0) -0.18610(0) 0.0800(0) iso H . C26 1.00
H32 -0.80660(0) -0.34090(0) -0.07080(0) 0.0800(0) iso H . C32 1.00
H33 -0.87290(0) -0.27890(0) -0.21970(0) 0.0800(0) iso H . C33 1.00
H34 -0.78220(0) -0.21830(0) -0.33650(0) 0.0800(0) iso H . C34 1.00
H35 -0.62670(0) -0.22820(0) -0.34770(0) 0.0800(0) iso H . C35 1.00
H36 -0.56220(0) -0.28570(0) -0.20960(0) 0.0800(0) iso H . C36 1.00
H42 -0.33780(0) -0.51090(0) -0.18230(0) 0.0800(0) iso H . C42 1.00
H43 -0.18550(0) -0.55220(0) -0.20870(0) 0.0800(0) iso H . C43 1.00
H44 -0.10060(0) -0.59830(0) -0.04890(0) 0.0800(0) iso H . C44 1.00
H45 -0.16780(0) -0.60310(0) 0.13730(0) 0.0800(0) iso H . C45 1.00
H46 -0.32000(0) -0.56170(0) 0.16370(0) 0.0800(0) iso H . C46 1.00
H52 -0.47600(0) -0.50840(0) -0.22200(0) 0.0800(0) iso H . C52 1.00
H53 -0.53110(0) -0.60340(0) -0.35100(0) 0.0800(0) iso H . C53 1.00
H54 -0.59590(0) -0.71810(0) -0.27750(0) 0.0800(0) iso H . C54 1.00
H55 -0.60570(0) -0.73770(0) -0.07500(0) 0.0800(0) iso H . C55 1.00
H56 -0.55060(0) -0.64270(0) 0.05400(0) 0.0800(0) iso H . C56 1.00
H621 -0.14580(0) -0.34020(0) 0.11800(0) 0.0800(0) iso H . C62 1.00
H622 -0.14530(0) -0.42900(0) 0.05990(0) 0.0800(0) iso H . C62 1.00
H623 -0.13700(0) -0.35110(0) -0.02650(0) 0.0800(0) iso H . C62 1.00

loop_
_atom_type_symbol
_atom_type_description
_atom_type_scat_dispersion_real
_atom_type_scat_dispersion_imag
_atom_type_scat_source
Rh Rh -1.1178 .9187 'International Tables Vol C Tables 4.2.6.8 and 6.1.1.4'
Cl Cl .1484 .1585 'International Tables Vol C Tables 4.2.6.8 and 6.1.1.4'
P P .1023 .0942 'International Tables Vol C Tables 4.2.6.8 and 6.1.1.4'
N N .0061 .0033 'International Tables Vol C Tables 4.2.6.8 and 6.1.1.4'
C C .0033 .0016 'International Tables Vol C Tables 4.2.6.8 and 6.1.1.4'
H H .0000 .0000 'International Tables Vol C Tables 4.2.6.8 and 6.1.1.4'

loop_
_geom_angle_atom_site_label_1
_geom_angle_atom_site_label_2
_geom_angle_atom_site_label_3
_geom_angle
_geom_angle_publ_flag
C21 P1 C31 100.8(4) yes
C1 P1 C31 106.6(4) yes
C1 P1 C21 106.2(4) yes
C41 P2 C51 99.4(4) yes
C13 P2 C51 110.5(4) yes
C13 P2 C41 106.2(4) yes
P1 C1 C6 112.4(6) yes
P1 C1 C2 126.9(7) yes
C2 C1 C6 120.5(8) yes
C1 C2 C3 120.6(9) yes
C2 C3 C4 118.8(9) yes
C3 C4 C5 121(1) yes
C4 C5 C6 120.9(9) yes
C1 C6 C5 118.1(8) yes
C5 C6 C7 123.5(8) yes
C1 C6 C7 118.4(7) yes
C6 C7 C8 113.8(6) yes
C7 C8 C13 123.1(8) yes
C7 C8 C9 117.6(8) yes
C9 C8 C13 119.2(8) yes
C8 C9 C10 118.3(8) yes
C9 C10 C11 121.5(9) yes
C10 C11 C12 119(1) yes
C11 C12 C13 121.3(9) yes
C8 C13 C12 121.1(8) yes
P2 C13 C12 124.7(7) yes
P2 C13 C8 114.2(7) yes
P1 C21 C26 120.9(6) yes
P1 C21 C22 120.4(6) yes
C22 C21 C26 118.6(8) yes
C21 C22 C23 119.1(8) yes
C22 C23 C24 123(1) yes
C23 C24 C25 120(1) yes
C24 C25 C26 118.4(9) yes
C21 C26 C25 121.5(8) yes
P1 C31 C36 120.8(8) yes
P1 C31 C32 120.3(7) yes
C32 C31 C36 118.9(9) yes
C31 C32 C33 120.9(9) yes
C32 C33 C34 119(1) yes
C33 C34 C35 122(1) yes
C34 C35 C36 120(1) yes
C31 C36 C35 120(1) yes
P2 C41 C46 120.4(7) yes
P2 C41 C42 118.5(6) yes
C42 C41 C46 121.0(9) yes
C41 C42 C43 119.7(9) yes
C42 C43 C44 119(1) yes
C43 C44 C45 120(1) yes
C44 C45 C46 122(1) yes
C41 C46 C45 118(1) yes
P2 C51 C56 122.0(7) yes
P2 C51 C52 117.3(7) yes
C52 C51 C56 120.4(9) yes
C51 C52 C53 121(1) yes
C52 C53 C54 118(1) yes
C53 C54 C55 122(1) yes
C54 C55 C56 120(1) yes
C51 C56 C55 119(1) yes
N1 C61 C62 176(1) yes

loop_
_geom_bond_atom_site_label_1
_geom_bond_atom_site_label_2
_geom_bond_distance
_geom_bond_publ_flag
P1 C1 1.807(9) yes
P1 C21 1.827(8) yes
P1 C31 1.83(0) yes
P2 C13 1.828(9) yes
P2 C41 1.853(8) yes
P2 C51 1.832(9) yes
N1 C61 1.10(1) yes
C1 C2 1.38(1) yes
C1 C6 1.43(1) yes
C2 C3 1.40(1) yes
C3 C4 1.40(1) yes
C4 C5 1.37(1) yes
C5 C6 1.39(1) yes
C6 C7 1.49(1) yes
C7 C8 1.54(1) yes
C8 C9 1.40(1) yes
C8 C13 1.36(1) yes
C9 C10 1.41(1) yes
C10 C11 1.38(1) yes
C11 C12 1.35(1) yes
C12 C13 1.39(1) yes
C21 C22 1.41(1) yes
C21 C26 1.37(1) yes
C22 C23 1.37(1) yes
C23 C24 1.36(1) yes
C24 C25 1.38(1) yes
C25 C26 1.41(1) yes
C31 C32 1.40(1) yes
C31 C36 1.38(1) yes
C32 C33 1.38(1) yes
C33 C34 1.37(1) yes
C34 C35 1.36(1) yes
C35 C36 1.39(1) yes
C41 C42 1.39(1) yes
C41 C46 1.37(1) yes
C42 C43 1.40(1) yes
C43 C44 1.37(1) yes
C44 C45 1.37(1) yes
C45 C46 1.39(1) yes
C51 C52 1.36(1) yes
C51 C56 1.39(1) yes
C52 C53 1.40(1) yes
C53 C54 1.39(1) yes
C54 C55 1.35(2) yes
C55 C56 1.43(1) yes
C61 C62 1.49(1) yes
